data_4108406
loop_
_publ_author_name
'Chien-Tien Chen'
'Ya-Hui Lin'
'Ting-Shen Kuo'

_publ_section_title
;
 Directed Assembly of Chiral Oxidovanadium(V) Methoxides into C4-Symmetric
 Metal(I) Vanadate-Centered Quadruplexes: Synergistic K+- and Ag+-specific
 Transport
;
_journal_name_full 'Journal of the American Chemical Society'
_journal_page_first 12842
_journal_page_last 12843
_journal_paper_doi 10.1021/ja8051552
_journal_volume 130
_journal_year 2008
_chemical_absolute_configuration unk
_chemical_formula_moiety 'C214 H243 Ag3 B0 Cl24 N41 O63 V15'
_chemical_formula_sum 'C214 H243 Ag3 B0 Cl24 N41 O63 V15'
_chemical_formula_weight 6336.00
_chemical_name_systematic
;
?
;
_space_group_IT_number 5
_symmetry_cell_setting monoclinic
_symmetry_space_group_name_Hall 'C 2y'
_symmetry_space_group_name_H-M 'C 1 2 1'
_atom_sites_solution_hydrogens geom
_atom_sites_solution_primary direct
_atom_sites_solution_secondary difmap
_audit_creation_method SHELXL-97
_cell_angle_alpha 90.00
_cell_angle_beta 103.58
_cell_angle_gamma 90.00
_cell_formula_units_Z 2
_cell_length_a 25.2100(2)
_cell_length_b 15.5020(2)
_cell_length_c 38.3290(4)
_cell_measurement_reflns_used 48230
_cell_measurement_temperature 200(2)
_cell_measurement_theta_max 25.35
_cell_measurement_theta_min 2.037
_cell_volume 14560.4(3)
_computing_cell_refinement 'HKL Scalepack (Otwinowski & Minor 1997)'
_computing_data_collection 'Collect (Nonius BV, 1997-2000)'
_computing_data_reduction 'HKL Denzo and Scalepack'
_computing_molecular_graphics 'Ortep-3 for Windows (Farrugia, 1997)'
_computing_publication_material 'WinGX publication routines (Farrugia, 1999)'
_computing_structure_refinement 'SHELXL-97 (Sheldrick, 1997)'
_computing_structure_solution 'SHELXS-97 (Sheldrick, 1990)'
_diffrn_ambient_temperature 200(2)
_diffrn_detector_area_resol_mean 9
_diffrn_measured_fraction_theta_full 0.958
_diffrn_measured_fraction_theta_max 0.958
_diffrn_measurement_device_type KappaCCD
_diffrn_measurement_method 'CCD rotation images, thick slices'
_diffrn_radiation_monochromator graphite
_diffrn_radiation_source 'fine-focus sealed tube'
_diffrn_radiation_type MoK\a
_diffrn_radiation_wavelength 0.71073
_diffrn_reflns_av_R_equivalents 0.0433
_diffrn_reflns_av_sigmaI/netI 0.0536
_diffrn_reflns_limit_h_max 30
_diffrn_reflns_limit_h_min -30
_diffrn_reflns_limit_k_max 15
_diffrn_reflns_limit_k_min -18
_diffrn_reflns_limit_l_max 45
_diffrn_reflns_limit_l_min -46
_diffrn_reflns_number 28987
_diffrn_reflns_theta_full 25.29
_diffrn_reflns_theta_max 25.29
_diffrn_reflns_theta_min 2.04
_exptl_absorpt_coefficient_mu 0.948
_exptl_absorpt_correction_T_max 0.9184
_exptl_absorpt_correction_T_min 0.8059
_exptl_absorpt_correction_type multi-scan
_exptl_absorpt_process_details
;
? 1 ?
2Ag-7931
?
;
_exptl_crystal_colour black
_exptl_crystal_density_diffrn 1.445
_exptl_crystal_description prism
_exptl_crystal_F_000 6424
_exptl_crystal_size_max 0.25
_exptl_crystal_size_mid 0.12
_exptl_crystal_size_min 0.08
_refine_diff_density_max 0.579
_refine_diff_density_min -0.826
_refine_diff_density_rms 0.141
_refine_ls_abs_structure_details 'Flack H D (1983), Acta Cryst. A39, 876-881'
_refine_ls_abs_structure_Flack 0.024(17)
_refine_ls_extinction_method none
_refine_ls_goodness_of_fit_ref 1.010
_refine_ls_hydrogen_treatment fixed
_refine_ls_matrix_type full
_refine_ls_number_parameters 1619
_refine_ls_number_reflns 19226
_refine_ls_number_restraints 1
_refine_ls_restrained_S_all 1.010
_refine_ls_R_factor_all 0.0518
_refine_ls_R_factor_gt 0.0439
_refine_ls_shift/su_max 0.021
_refine_ls_shift/su_mean 0.005
_refine_ls_structure_factor_coef Fsqd
_refine_ls_weighting_details 'calc w=1/[\s^2^(Fo^2^)+(0.1050P)^2^+4.8889P] where P=(Fo^2^+2Fc^2^)/3'
_refine_ls_weighting_scheme calc
_refine_ls_wR_factor_gt 0.1296
_refine_ls_wR_factor_ref 0.1394
_reflns_number_gt 17348
_reflns_number_total 19226
_reflns_threshold_expression >2sigma(I)
_cod_data_source_file ja8051552_si_002_4.cif
_cod_data_source_block 7931
_cod_original_cell_volume 14560.3(3)
_cod_original_sg_symbol_H-M 'C 2'
_cod_database_code 4108406

loop_
_symmetry_equiv_pos_as_xyz
'x, y, z'
'-x, y, -z'
'x+1/2, y+1/2, z'
'-x+1/2, y+1/2, -z'

loop_
_atom_site_label
_atom_site_type_symbol
_atom_site_fract_x
_atom_site_fract_y
_atom_site_fract_z
_atom_site_U_iso_or_equiv
_atom_site_adp_type
_atom_site_occupancy
_atom_site_symmetry_multiplicity
_atom_site_calc_flag
_atom_site_refinement_flags
C1 C 0.5763(3) 0.4298(5) 0.57173(18) 0.0359(15) Uani 1 1 d .
C2 C 0.6218(3) 0.4835(5) 0.5729(2) 0.0455(18) Uani 1 1 d .
C3 C 0.6151(4) 0.5686(6) 0.5631(2) 0.062(2) Uani 1 1 d .
H3 H 0.6453 0.6039 0.5643 0.075 Uiso 1 1 calc R
C4 C 0.5636(4) 0.6011(6) 0.5517(3) 0.061(2) Uani 1 1 d .
C5 C 0.5179(3) 0.5514(5) 0.5487(2) 0.0479(18) Uani 1 1 d .
H5 H 0.4835 0.5752 0.5400 0.058 Uiso 1 1 calc R
C6 C 0.5234(3) 0.4662(5) 0.55842(18) 0.0378(15) Uani 1 1 d .
C7 C 0.4752(2) 0.4132(5) 0.55586(17) 0.0357(15) Uani 1 1 d .
H7 H 0.4416 0.4385 0.5461 0.043 Uiso 1 1 calc R
C8 C 0.4212(3) 0.2926(5) 0.56337(19) 0.0393(16) Uani 1 1 d .
H8 H 0.3949 0.3383 0.5647 0.047 Uiso 1 1 calc R
C9 C 0.3991(3) 0.2419(6) 0.52797(18) 0.049(2) Uani 1 1 d .
C10 C 0.4327(4) 0.1592(7) 0.5261(3) 0.072(3) Uani 1 1 d .
H10A H 0.4321 0.1231 0.5463 0.108 Uiso 1 1 calc R
H10B H 0.4697 0.1747 0.5264 0.108 Uiso 1 1 calc R
H10C H 0.4170 0.1286 0.5043 0.108 Uiso 1 1 calc R
C11 C 0.4005(4) 0.2964(7) 0.4961(2) 0.070(3) Uani 1 1 d .
H11A H 0.4374 0.3135 0.4971 0.105 Uiso 1 1 calc R
H11B H 0.3784 0.3468 0.4962 0.105 Uiso 1 1 calc R
H11C H 0.3866 0.2640 0.4746 0.105 Uiso 1 1 calc R
C12 C 0.3407(3) 0.2158(8) 0.5264(2) 0.083(4) Uani 1 1 d .
H12A H 0.3396 0.1805 0.5467 0.124 Uiso 1 1 calc R
H12B H 0.3265 0.1838 0.5047 0.124 Uiso 1 1 calc R
H12C H 0.3189 0.2665 0.5266 0.124 Uiso 1 1 calc R
C13 C 0.4283(3) 0.2377(5) 0.59719(19) 0.0382(16) Uani 1 1 d .
C14 C 0.5470(2) 0.5887(4) 0.69051(19) 0.0347(15) Uani 1 1 d .
C15 C 0.5953(3) 0.6351(4) 0.6902(2) 0.0428(17) Uani 1 1 d .
C16 C 0.6240(3) 0.6758(5) 0.7209(2) 0.051(2) Uani 1 1 d .
H16 H 0.6558 0.7058 0.7205 0.061 Uiso 1 1 calc R
C17 C 0.6055(3) 0.6722(5) 0.7523(2) 0.0487(19) Uani 1 1 d .
C18 C 0.5578(3) 0.6289(5) 0.7531(2) 0.0443(17) Uani 1 1 d .
H18 H 0.5452 0.6278 0.7740 0.053 Uiso 1 1 calc R
C19 C 0.5286(2) 0.5866(4) 0.72214(19) 0.0349(15) Uani 1 1 d .
C20 C 0.4789(2) 0.5423(5) 0.72401(19) 0.0360(15) Uani 1 1 d .
H20 H 0.4663 0.5482 0.7448 0.043 Uiso 1 1 calc R
C21 C 0.4034(2) 0.4471(4) 0.70547(18) 0.0335(14) Uani 1 1 d .
H21 H 0.4103 0.4376 0.7314 0.040 Uiso 1 1 calc R
C22 C 0.3479(3) 0.4975(5) 0.6938(2) 0.0443(18) Uani 1 1 d .
C23 C 0.3532(3) 0.5854(6) 0.7130(2) 0.058(2) Uani 1 1 d .
H23A H 0.3624 0.5764 0.7385 0.087 Uiso 1 1 calc R
H23B H 0.3191 0.6158 0.7063 0.087 Uiso 1 1 calc R
H23C H 0.3813 0.6187 0.7063 0.087 Uiso 1 1 calc R
C24 C 0.3034(3) 0.4454(6) 0.7059(3) 0.058(2) Uani 1 1 d .
H24A H 0.3135 0.4381 0.7315 0.087 Uiso 1 1 calc R
H24B H 0.2996 0.3899 0.6945 0.087 Uiso 1 1 calc R
H24C H 0.2693 0.4758 0.6994 0.087 Uiso 1 1 calc R
C25 C 0.3327(3) 0.5102(6) 0.6530(2) 0.057(2) Uani 1 1 d .
H25A H 0.3295 0.4550 0.6414 0.086 Uiso 1 1 calc R
H25B H 0.3606 0.5433 0.6459 0.086 Uiso 1 1 calc R
H25C H 0.2986 0.5403 0.6462 0.086 Uiso 1 1 calc R
C26 C 0.4048(2) 0.3598(4) 0.68796(18) 0.0355(15) Uani 1 1 d .
C27 C 0.6753(2) 0.3482(4) 0.77633(17) 0.0289(13) Uani 1 1 d .
C28 C 0.7198(2) 0.4020(4) 0.77521(18) 0.0336(14) Uani 1 1 d .
C29 C 0.7722(2) 0.3675(5) 0.78016(18) 0.0390(16) Uani 1 1 d .
H29 H 0.8015 0.4027 0.7786 0.047 Uiso 1 1 calc R
C30 C 0.7801(2) 0.2790(4) 0.78755(17) 0.0323(14) Uani 1 1 d .
C31 C 0.7376(2) 0.2247(5) 0.78998(17) 0.0339(14) Uani 1 1 d .
H31 H 0.7440 0.1665 0.7951 0.041 Uiso 1 1 calc R
C32 C 0.6845(2) 0.2590(4) 0.78451(16) 0.0279(13) Uani 1 1 d .
C33 C 0.6398(2) 0.2031(4) 0.78642(16) 0.0292(13) Uani 1 1 d .
H33 H 0.6484 0.1476 0.7952 0.035 Uiso 1 1 calc R
C34 C 0.5486(2) 0.1534(4) 0.77664(15) 0.0244(12) Uani 1 1 d .
H34 H 0.5657 0.0985 0.7729 0.029 Uiso 1 1 calc R
C35 C 0.5277(2) 0.1455(4) 0.81210(16) 0.0302(13) Uani 1 1 d .
C36 C 0.5774(3) 0.1348(5) 0.84365(18) 0.0413(16) Uani 1 1 d .
H36A H 0.5971 0.0837 0.8401 0.062 Uiso 1 1 calc R
H36B H 0.5654 0.1297 0.8656 0.062 Uiso 1 1 calc R
H36C H 0.6008 0.1841 0.8450 0.062 Uiso 1 1 calc R
C37 C 0.4913(3) 0.0661(5) 0.8094(2) 0.0451(18) Uani 1 1 d .
H37A H 0.5116 0.0157 0.8059 0.068 Uiso 1 1 calc R
H37B H 0.4604 0.0725 0.7895 0.068 Uiso 1 1 calc R
H37C H 0.4791 0.0599 0.8312 0.068 Uiso 1 1 calc R
C38 C 0.4960(3) 0.2279(5) 0.81766(18) 0.0391(16) Uani 1 1 d .
H38A H 0.4650 0.2347 0.7978 0.059 Uiso 1 1 calc R
H38B H 0.5194 0.2772 0.8191 0.059 Uiso 1 1 calc R
H38C H 0.4839 0.2228 0.8395 0.059 Uiso 1 1 calc R
C39 C 0.5031(2) 0.1716(4) 0.74350(16) 0.0276(13) Uani 1 1 d .
C40 C 0.7117(2) 0.1968(4) 0.65436(18) 0.0311(14) Uani 1 1 d .
C41 C 0.7571(2) 0.2506(5) 0.65416(19) 0.0365(15) Uani 1 1 d .
C42 C 0.7784(3) 0.2582(5) 0.6249(2) 0.0448(17) Uani 1 1 d .
H42 H 0.8086 0.2935 0.6258 0.054 Uiso 1 1 calc R
C43 C 0.7552(3) 0.2128(6) 0.5931(2) 0.0496(19) Uani 1 1 d .
C44 C 0.7112(2) 0.1590(5) 0.59163(19) 0.0406(16) Uani 1 1 d .
H44 H 0.6962 0.1288 0.5707 0.049 Uiso 1 1 calc R
C45 C 0.6890(2) 0.1500(4) 0.62202(16) 0.0296(13) Uani 1 1 d .
C46 C 0.6441(2) 0.0905(4) 0.62014(17) 0.0297(13) Uani 1 1 d .
H46 H 0.6324 0.0589 0.5991 0.036 Uiso 1 1 calc R
C47 C 0.5723(2) 0.0185(4) 0.63848(18) 0.0311(14) Uani 1 1 d .
H47 H 0.5566 0.0180 0.6125 0.037 Uiso 1 1 calc R
C48 C 0.5873(3) -0.0762(4) 0.6506(2) 0.0426(17) Uani 1 1 d .
C49 C 0.6347(4) -0.1081(6) 0.6352(3) 0.074(3) Uani 1 1 d .
H49A H 0.6662 -0.0725 0.6439 0.111 Uiso 1 1 calc R
H49B H 0.6244 -0.1051 0.6094 0.111 Uiso 1 1 calc R
H49C H 0.6432 -0.1667 0.6425 0.111 Uiso 1 1 calc R
C50 C 0.5370(3) -0.1332(5) 0.6369(3) 0.066(3) Uani 1 1 d .
H50A H 0.5264 -0.1303 0.6111 0.100 Uiso 1 1 calc R
H50B H 0.5075 -0.1131 0.6467 0.100 Uiso 1 1 calc R
H50C H 0.5455 -0.1917 0.6442 0.100 Uiso 1 1 calc R
C51 C 0.6031(5) -0.0831(6) 0.6919(3) 0.073(3) Uani 1 1 d .
H51A H 0.6343 -0.0472 0.7012 0.110 Uiso 1 1 calc R
H51B H 0.6119 -0.1419 0.6987 0.110 Uiso 1 1 calc R
H51C H 0.5731 -0.0645 0.7015 0.110 Uiso 1 1 calc R
C52 C 0.5305(2) 0.0594(4) 0.65666(19) 0.0339(14) Uani 1 1 d .
C53 C 0.9348(2) 0.2817(4) 0.89926(15) 0.0266(13) Uani 1 1 d .
C54 C 0.9346(2) 0.3724(4) 0.90068(17) 0.0305(13) Uani 1 1 d .
C55 C 0.8869(3) 0.4185(4) 0.89284(18) 0.0350(14) Uani 1 1 d .
H55 H 0.8873 0.4784 0.8944 0.042 Uiso 1 1 calc R
C56 C 0.8375(2) 0.3735(4) 0.88246(18) 0.0344(14) Uani 1 1 d .
C57 C 0.8362(2) 0.2863(4) 0.87959(17) 0.0328(14) Uani 1 1 d .
H57 H 0.8030 0.2579 0.8722 0.039 Uiso 1 1 calc R
C58 C 0.8849(2) 0.2386(4) 0.88768(16) 0.0294(13) Uani 1 1 d .
C59 C 0.8821(2) 0.1456(4) 0.88436(15) 0.0264(13) Uani 1 1 d .
H59 H 0.8480 0.1214 0.8750 0.032 Uiso 1 1 calc R
C60 C 0.9101(2) -0.0004(4) 0.89185(17) 0.0301(13) Uani 1 1 d .
H60 H 0.8728 -0.0075 0.8949 0.036 Uiso 1 1 calc R
C61 C 0.9138(3) -0.0449(4) 0.85555(18) 0.0355(14) Uani 1 1 d .
C62 C 0.8772(3) 0.0043(5) 0.82416(19) 0.0460(18) Uani 1 1 d .
H62A H 0.8404 0.0050 0.8271 0.069 Uiso 1 1 calc R
H62B H 0.8780 -0.0238 0.8020 0.069 Uiso 1 1 calc R
H62C H 0.8902 0.0624 0.8238 0.069 Uiso 1 1 calc R
C63 C 0.8909(3) -0.1382(5) 0.8562(2) 0.0508(19) Uani 1 1 d .
H63A H 0.8540 -0.1355 0.8589 0.076 Uiso 1 1 calc R
H63B H 0.9130 -0.1696 0.8759 0.076 Uiso 1 1 calc R
H63C H 0.8915 -0.1669 0.8341 0.076 Uiso 1 1 calc R
C64 C 0.9718(3) -0.0472(5) 0.8508(2) 0.0440(17) Uani 1 1 d .
H64A H 0.9947 -0.0775 0.8706 0.066 Uiso 1 1 calc R
H64B H 0.9851 0.0107 0.8500 0.066 Uiso 1 1 calc R
H64C H 0.9725 -0.0763 0.8288 0.066 Uiso 1 1 calc R
C65 C 0.9492(2) -0.0392(4) 0.92443(16) 0.0273(13) Uani 1 1 d .
C66 C 0.8607(2) 0.2766(4) 1.01849(17) 0.0314(14) Uani 1 1 d .
C67 C 0.8708(2) 0.3662(5) 1.0198(2) 0.0372(16) Uani 1 1 d .
C68 C 0.8707(2) 0.4146(5) 1.0501(2) 0.0388(16) Uani 1 1 d .
H68 H 0.8775 0.4736 1.0508 0.047 Uiso 1 1 calc R
C69 C 0.8600(3) 0.3715(5) 1.0798(2) 0.0449(18) Uani 1 1 d .
C70 C 0.8505(2) 0.2835(5) 1.08039(19) 0.0372(15) Uani 1 1 d .
H70 H 0.8435 0.2569 1.1006 0.045 Uiso 1 1 calc R
C71 C 0.8520(2) 0.2353(4) 1.04907(18) 0.0318(14) Uani 1 1 d .
C72 C 0.8455(2) 0.1424(4) 1.05020(17) 0.0300(14) Uani 1 1 d .
H72 H 0.8363 0.1187 1.0703 0.036 Uiso 1 1 calc R
C73 C 0.8502(2) -0.0024(4) 1.03193(18) 0.0321(14) Uani 1 1 d .
H73 H 0.8608 -0.0126 1.0579 0.039 Uiso 1 1 calc R
C74 C 0.7915(3) -0.0432(5) 1.0164(2) 0.0456(18) Uani 1 1 d .
C75 C 0.7489(3) 0.0144(7) 1.0274(3) 0.088(4) Uani 1 1 d .
H75A H 0.7577 0.0208 1.0530 0.132 Uiso 1 1 calc R
H75B H 0.7135 -0.0114 1.0196 0.132 Uiso 1 1 calc R
H75C H 0.7488 0.0701 1.0164 0.132 Uiso 1 1 calc R
C76 C 0.7930(4) -0.1348(6) 1.0345(3) 0.076(3) Uani 1 1 d .
H76A H 0.8004 -0.1282 1.0601 0.114 Uiso 1 1 calc R
H76B H 0.8211 -0.1692 1.0284 0.114 Uiso 1 1 calc R
H76C H 0.7584 -0.1627 1.0261 0.114 Uiso 1 1 calc R
C77 C 0.7797(3) -0.0553(6) 0.9764(2) 0.055(2) Uani 1 1 d .
H77A H 0.8067 -0.0927 0.9705 0.083 Uiso 1 1 calc R
H77B H 0.7807 -0.0004 0.9650 0.083 Uiso 1 1 calc R
H77C H 0.7442 -0.0806 0.9682 0.083 Uiso 1 1 calc R
C78 C 0.8936(2) -0.0406(4) 1.01473(17) 0.0307(14) Uani 1 1 d .
C79 C 1.0000 -0.3442(8) 1.0000 0.042(2) Uani 1 2 d S
C80 C 1.0000 -0.4394(8) 1.0000 0.073(4) Uani 1 2 d S
H80A H 1.0285 -0.4600 1.0194 0.109 Uiso 0.50 1 calc PR
H80B H 1.0060 -0.4600 0.9776 0.109 Uiso 0.50 1 calc PR
H80C H 0.9654 -0.4600 1.0030 0.109 Uiso 0.50 1 calc PR
C81 C 0.7279(3) 0.1209(6) 0.8818(3) 0.054(2) Uani 1 1 d .
C82 C 0.7128(3) 0.1664(7) 0.9103(3) 0.072(3) Uani 1 1 d .
H82A H 0.7451 0.1861 0.9270 0.109 Uiso 1 1 calc R
H82B H 0.6927 0.1286 0.9224 0.109 Uiso 1 1 calc R
H82C H 0.6905 0.2149 0.9007 0.109 Uiso 1 1 calc R
C83 C 0.5761(3) 0.1853(6) 0.9387(2) 0.055(2) Uani 1 1 d .
C84 C 0.6051(4) 0.1364(6) 0.9530(3) 0.065(2) Uani 1 1 d .
H84A H 0.6256 0.1603 0.9752 0.097 Uiso 1 1 calc R
H84B H 0.6296 0.1199 0.9384 0.097 Uiso 1 1 calc R
H84C H 0.5854 0.0867 0.9579 0.097 Uiso 1 1 calc R
C85 C 0.7575(3) 0.6534(6) 0.8634(3) 0.059(2) Uani 1 1 d .
C86 C 0.7917(4) 0.6573(8) 0.8393(3) 0.079(3) Uani 1 1 d .
H86A H 0.7715 0.6408 0.8157 0.119 Uiso 1 1 calc R
H86B H 0.8219 0.6187 0.8470 0.119 Uiso 1 1 calc R
H86C H 0.8050 0.7151 0.8385 0.119 Uiso 1 1 calc R
C87 C 0.6568(5) 0.9467(6) 0.7856(3) 0.075(3) Uani 1 1 d .
C88 C 0.7101(5) 0.9387(9) 0.7812(4) 0.101(4) Uani 1 1 d .
H88A H 0.7205 0.9911 0.7711 0.151 Uiso 1 1 calc R
H88B H 0.7119 0.8915 0.7653 0.151 Uiso 1 1 calc R
H88C H 0.7346 0.9281 0.8040 0.151 Uiso 1 1 calc R
C89 C 0.8804(4) 0.6806(7) 0.9323(3) 0.076(3) Uani 1 1 d .
C90 C 0.8570(4) 0.7330(8) 0.9546(3) 0.088(3) Uani 1 1 d .
H90A H 0.8673 0.7919 0.9522 0.132 Uiso 1 1 calc R
H90B H 0.8698 0.7148 0.9790 0.132 Uiso 1 1 calc R
H90C H 0.8180 0.7279 0.9476 0.132 Uiso 1 1 calc R
C91 C 0.9071(4) 0.4342(6) 0.7373(3) 0.063(2) Uani 1 1 d .
C92 C 0.9493(5) 0.4102(8) 0.7195(3) 0.093(4) Uani 1 1 d .
H92A H 0.9842 0.4143 0.7362 0.140 Uiso 1 1 calc R
H92B H 0.9484 0.4483 0.6996 0.140 Uiso 1 1 calc R
H92C H 0.9434 0.3520 0.7109 0.140 Uiso 1 1 calc R
C93 C 0.2995(3) 0.0562(6) 0.6744(2) 0.0516(19) Uani 1 1 d .
C94 C 0.2487(3) 0.0270(7) 0.6814(3) 0.078(3) Uani 1 1 d .
H94A H 0.2557 -0.0196 0.6983 0.117 Uiso 1 1 calc R
H94B H 0.2250 0.0075 0.6594 0.117 Uiso 1 1 calc R
H94C H 0.2317 0.0737 0.6910 0.117 Uiso 1 1 calc R
C95 C 0.7980(3) 0.7135(6) 0.7444(3) 0.063(2) Uani 1 1 d .
C96 C 0.8514(4) 0.6793(9) 0.7565(3) 0.081(3) Uani 1 1 d .
H96A H 0.8677 0.7015 0.7800 0.122 Uiso 1 1 calc R
H96B H 0.8733 0.6958 0.7401 0.122 Uiso 1 1 calc R
H96C H 0.8495 0.6175 0.7575 0.122 Uiso 1 1 calc R
C97 C 0.9913(4) 0.2338(7) 0.8183(3) 0.064(2) Uani 1 1 d .
C98 C 1.0113(6) 0.3165(8) 0.8305(4) 0.112(5) Uani 1 1 d .
H98A H 1.0240 0.3157 0.8562 0.167 Uiso 1 1 calc R
H98B H 0.9826 0.3583 0.8238 0.167 Uiso 1 1 calc R
H98C H 1.0409 0.3317 0.8199 0.167 Uiso 1 1 calc R
C99 C 0.6213(3) 0.4244(7) 0.8558(3) 0.061(2) Uani 1 1 d .
C100 C 0.6112(4) 0.5078(7) 0.8372(3) 0.074(3) Uani 1 1 d .
H10D H 0.6197 0.5536 0.8545 0.111 Uiso 1 1 calc R
H10E H 0.5736 0.5115 0.8247 0.111 Uiso 1 1 calc R
H10F H 0.6339 0.5127 0.8204 0.111 Uiso 1 1 calc R
C101 C 0.8844(7) 0.4390(11) 0.5726(5) 0.129(6) Uani 1 1 d .
C102 C 0.8678(5) 0.4730(10) 0.6004(4) 0.112(4) Uani 1 1 d .
H10G H 0.8821 0.5303 0.6050 0.168 Uiso 1 1 calc R
H10H H 0.8806 0.4379 0.6213 0.168 Uiso 1 1 calc R
H10I H 0.8286 0.4751 0.5948 0.168 Uiso 1 1 calc R
C103 C 0.7544(5) 0.7169(10) 0.6025(4) 0.106(4) Uiso 1 1 d .
C104 C 0.7694(6) 0.7744(12) 0.6279(4) 0.132(5) Uiso 1 1 d .
H10J H 0.7574 0.8305 0.6187 0.198 Uiso 1 1 calc R
H10K H 0.8085 0.7742 0.6359 0.198 Uiso 1 1 calc R
H10L H 0.7534 0.7608 0.6476 0.198 Uiso 1 1 calc R
C105 C 0.6740(7) 0.5370(13) 0.4895(4) 0.141(7) Uani 1 1 d .
C106 C 0.7347(7) 0.5047(18) 0.5007(8) 0.238(15) Uani 1 1 d .
H10M H 0.7414 0.4788 0.5240 0.357 Uiso 1 1 calc R
H10N H 0.7589 0.5527 0.5012 0.357 Uiso 1 1 calc R
H10O H 0.7409 0.4629 0.4836 0.357 Uiso 1 1 calc R
C107 C 0.4301(4) 0.7178(7) 0.6292(4) 0.081(3) Uani 1 1 d .
C108 C 0.4436(4) 0.6865(7) 0.5970(3) 0.078(3) Uani 1 1 d .
H10P H 0.4200 0.6392 0.5875 0.118 Uiso 1 1 calc R
H10Q H 0.4808 0.6674 0.6025 0.118 Uiso 1 1 calc R
H10R H 0.4388 0.7320 0.5796 0.118 Uiso 1 1 calc R
Ag1 Ag 0.423244(19) 0.15895(4) 0.669665(14) 0.04234(14) Uani 1 1 d .
Ag2 Ag 1.0000 -0.11762(5) 1.0000 0.03758(17) Uani 1 2 d S
V1 V 0.54227(4) 0.26790(7) 0.59906(3) 0.0317(2) Uani 1 1 d .
V2 V 0.47884(4) 0.44990(7) 0.65336(3) 0.0304(2) Uani 1 1 d .
V3 V 0.55796(4) 0.33595(6) 0.74758(3) 0.0250(2) Uani 1 1 d .
V4 V 0.62464(4) 0.16042(7) 0.69083(3) 0.0269(2) Uani 1 1 d .
V5 V 0.58505(4) 0.34474(7) 0.67411(3) 0.0260(2) Uani 1 1 d .
V6 V 1.00094(3) 0.12841(6) 0.92509(3) 0.0238(2) Uani 1 1 d .
V7 V 0.88380(3) 0.12557(7) 0.98075(3) 0.0250(2) Uani 1 1 d .
V8 V 1.0000 0.19415(9) 1.0000 0.0225(3) Uani 1 2 d S
N1 N 0.4750(2) 0.3340(4) 0.56599(14) 0.0343(12) Uani 1 1 d .
N2 N 0.45113(19) 0.4951(3) 0.69850(15) 0.0303(12) Uani 1 1 d .
N3 N 0.58910(17) 0.2232(3) 0.77709(13) 0.0253(10) Uani 1 1 d .
N4 N 0.61911(19) 0.0782(3) 0.64553(15) 0.0309(12) Uani 1 1 d .
N5 N 0.85171(17) 0.0910(3) 1.02522(13) 0.0274(11) Uani 1 1 d .
N6 N 0.92293(17) 0.0936(3) 0.89334(12) 0.0224(10) Uani 1 1 d .
N7 N 1.0000 -0.2710(7) 1.0000 0.048(2) Uani 1 2 d S
N8 N 0.7400(3) 0.0841(6) 0.8590(2) 0.066(2) Uani 1 1 d .
N9 N 0.5384(3) 0.2497(6) 0.9195(2) 0.082(3) Uani 1 1 d .
N10 N 0.7298(4) 0.6518(7) 0.8838(3) 0.090(3) Uani 1 1 d .
N11 N 0.6109(5) 0.9516(6) 0.7865(3) 0.104(4) Uani 1 1 d .
N12 N 0.8994(4) 0.6413(7) 0.9115(3) 0.101(3) Uani 1 1 d .
N13 N 0.8748(4) 0.4547(6) 0.7518(3) 0.083(3) Uani 1 1 d .
N14 N 0.3403(3) 0.0797(6) 0.6692(2) 0.075(2) Uani 1 1 d .
N15 N 0.7562(3) 0.7431(7) 0.7343(4) 0.112(4) Uani 1 1 d .
N16 N 0.9737(3) 0.1666(7) 0.8081(3) 0.084(3) Uani 1 1 d .
N17 N 0.6287(4) 0.3592(7) 0.8692(3) 0.092(3) Uani 1 1 d .
N18 N 0.9017(8) 0.4073(15) 0.5522(6) 0.190(8) Uiso 1 1 d .
N19 N 0.7400(6) 0.6650(12) 0.5780(5) 0.159(5) Uiso 1 1 d .
N20 N 0.6316(5) 0.5425(12) 0.4777(4) 0.162(7) Uani 1 1 d .
N21 N 0.4192(4) 0.7432(9) 0.6536(4) 0.130(5) Uani 1 1 d .
O1 O 0.55353(19) 0.1858(3) 0.57672(13) 0.0449(12) Uani 1 1 d .
O2 O 0.43653(17) 0.4789(3) 0.61738(13) 0.0404(11) Uani 1 1 d .
O3 O 0.52223(16) 0.3886(3) 0.76954(12) 0.0336(10) Uani 1 1 d .
O4 O 0.64669(17) 0.1016(3) 0.72548(12) 0.0361(10) Uani 1 1 d .
O5 O 0.63512(16) 0.4067(3) 0.67396(13) 0.0355(10) Uani 1 1 d .
O6 O 1.04421(16) 0.1068(3) 0.90241(12) 0.0362(10) Uani 1 1 d .
O7 O 0.83836(15) 0.1017(3) 0.94586(12) 0.0368(11) Uani 1 1 d .
O8 O 1.0000 0.2970(4) 1.0000 0.0309(14) Uani 1 2 d S
O9 O 0.58390(17) 0.3492(3) 0.58126(12) 0.0392(11) Uani 1 1 d .
O10 O 0.39023(19) 0.2090(4) 0.60777(13) 0.0478(13) Uani 1 1 d .
O11 O 0.47916(17) 0.2223(3) 0.61328(12) 0.0379(11) Uani 1 1 d .
O12 O 0.52659(16) 0.3831(3) 0.63748(11) 0.0310(9) Uani 1 1 d .
O13 O 0.52034(17) 0.5502(3) 0.66053(12) 0.0361(10) Uani 1 1 d .
O14 O 0.37884(18) 0.2978(3) 0.69446(15) 0.0474(13) Uani 1 1 d .
O15 O 0.43605(16) 0.3563(3) 0.66524(13) 0.0352(10) Uani 1 1 d .
O16 O 0.54659(15) 0.3935(3) 0.70542(11) 0.0278(9) Uani 1 1 d .
O17 O 0.62511(15) 0.3823(3) 0.77000(12) 0.0312(9) Uani 1 1 d .
O18 O 0.46765(16) 0.1180(3) 0.73089(12) 0.0349(10) Uani 1 1 d .
O19 O 0.50426(15) 0.2485(3) 0.72907(11) 0.0297(9) Uani 1 1 d .
O20 O 0.60847(15) 0.2617(3) 0.70950(11) 0.0281(9) Uani 1 1 d .
O21 O 0.69193(15) 0.1903(3) 0.68241(12) 0.0327(10) Uani 1 1 d .
O22 O 0.48209(17) 0.0394(3) 0.64951(14) 0.0442(12) Uani 1 1 d .
O23 O 0.55073(16) 0.1191(3) 0.68022(12) 0.0336(10) Uani 1 1 d .
O24 O 0.58844(15) 0.2535(3) 0.64211(11) 0.0293(9) Uani 1 1 d .
O25 O 0.98184(14) 0.2385(3) 0.90722(11) 0.0289(9) Uani 1 1 d .
O26 O 0.94338(17) -0.1106(3) 0.93586(12) 0.0359(10) Uani 1 1 d .
O27 O 0.99029(15) 0.0121(3) 0.93939(12) 0.0328(10) Uani 1 1 d .
O28 O 0.94108(13) 0.1578(3) 0.96338(10) 0.0251(8) Uani 1 1 d .
O29 O 0.85869(16) 0.2331(3) 0.98835(12) 0.0322(10) Uani 1 1 d .
O30 O 0.91050(18) -0.1147(3) 1.02120(14) 0.0421(11) Uani 1 1 d .
O31 O 0.91040(16) 0.0103(3) 0.99259(12) 0.0317(10) Uani 1 1 d .
O32 O 1.04267(13) 0.1588(3) 0.96839(10) 0.0241(8) Uani 1 1 d .
Cl1 Cl 0.68599(7) 0.43687(17) 0.58725(7) 0.0686(6) Uani 1 1 d .
Cl2 Cl 0.55666(13) 0.71252(19) 0.54130(12) 0.1109(12) Uani 1 1 d .
Cl3 Cl 0.61699(8) 0.63974(13) 0.65078(6) 0.0570(5) Uani 1 1 d .
Cl4 Cl 0.64355(9) 0.71868(15) 0.79186(7) 0.0717(7) Uani 1 1 d .
Cl5 Cl 0.70864(7) 0.50998(11) 0.76751(6) 0.0502(5) Uani 1 1 d .
Cl6 Cl 0.84527(6) 0.23650(12) 0.79168(5) 0.0442(4) Uani 1 1 d .
Cl7 Cl 0.78632(7) 0.30466(13) 0.69328(6) 0.0537(5) Uani 1 1 d .
Cl8 Cl 0.78357(9) 0.2234(2) 0.55629(6) 0.0903(10) Uani 1 1 d .
Cl9 Cl 0.99631(7) 0.42575(12) 0.91415(6) 0.0495(5) Uani 1 1 d .
Cl10 Cl 0.77634(7) 0.43248(13) 0.87302(6) 0.0543(5) Uani 1 1 d .
Cl11 Cl 0.88476(7) 0.41507(13) 0.98260(6) 0.0499(5) Uani 1 1 d .
Cl12 Cl 0.85847(10) 0.43099(16) 1.11863(7) 0.0724(7) Uani 1 1 d .

loop_
_atom_site_aniso_label
_atom_site_aniso_U_11
_atom_site_aniso_U_22
_atom_site_aniso_U_33
_atom_site_aniso_U_23
_atom_site_aniso_U_13
_atom_site_aniso_U_12
C1 0.048(4) 0.038(4) 0.025(3) 0.007(3) 0.014(3) 0.000(3)
C2 0.042(4) 0.053(5) 0.042(4) 0.003(4) 0.011(3) -0.002(3)
C3 0.065(5) 0.062(6) 0.058(6) 0.009(5) 0.011(4) -0.018(4)
C4 0.078(6) 0.041(5) 0.063(6) 0.012(4) 0.017(4) -0.003(4)
C5 0.056(4) 0.043(5) 0.045(4) 0.008(4) 0.011(3) 0.006(3)
C6 0.047(4) 0.039(4) 0.029(4) 0.003(3) 0.013(3) 0.006(3)
C7 0.036(3) 0.048(5) 0.022(3) 0.003(3) 0.005(2) 0.004(3)
C8 0.038(3) 0.046(4) 0.033(4) 0.002(3) 0.006(3) -0.001(3)
C9 0.047(4) 0.074(6) 0.022(3) 0.003(4) 0.004(3) -0.014(4)
C10 0.081(6) 0.072(7) 0.058(6) -0.018(5) 0.007(4) -0.006(5)
C11 0.087(6) 0.099(8) 0.018(4) 0.002(4) -0.001(3) -0.024(5)
C12 0.059(5) 0.141(10) 0.039(5) -0.009(6) -0.005(4) -0.048(6)
C13 0.046(4) 0.038(4) 0.029(4) 0.001(3) 0.006(3) -0.006(3)
C14 0.037(3) 0.022(3) 0.045(4) 0.006(3) 0.011(3) 0.012(3)
C15 0.039(3) 0.026(4) 0.061(5) 0.005(3) 0.008(3) 0.004(3)
C16 0.044(4) 0.036(4) 0.071(6) 0.002(4) 0.008(4) 0.009(3)
C17 0.050(4) 0.028(4) 0.061(5) -0.008(4) -0.001(3) 0.007(3)
C18 0.050(4) 0.031(4) 0.050(5) -0.002(4) 0.009(3) 0.009(3)
C19 0.035(3) 0.028(4) 0.043(4) -0.006(3) 0.010(3) 0.008(3)
C20 0.038(3) 0.032(4) 0.038(4) -0.003(3) 0.009(3) 0.013(3)
C21 0.029(3) 0.035(4) 0.037(4) 0.002(3) 0.009(2) 0.001(2)
C22 0.036(3) 0.047(5) 0.048(5) 0.011(4) 0.008(3) 0.011(3)
C23 0.047(4) 0.061(5) 0.067(6) -0.006(5) 0.016(4) 0.023(4)
C24 0.036(3) 0.066(6) 0.075(6) 0.005(5) 0.019(3) 0.004(3)
C25 0.043(4) 0.064(6) 0.060(5) 0.012(4) 0.000(3) 0.020(4)
C26 0.031(3) 0.036(4) 0.037(4) 0.003(3) 0.002(3) 0.006(3)
C27 0.034(3) 0.023(3) 0.027(3) 0.000(3) 0.002(2) 0.005(2)
C28 0.037(3) 0.025(4) 0.035(4) -0.003(3) 0.001(3) -0.002(2)
C29 0.035(3) 0.048(5) 0.033(4) -0.005(3) 0.005(3) 0.001(3)
C30 0.030(3) 0.035(4) 0.030(3) 0.003(3) 0.003(2) 0.007(3)
C31 0.035(3) 0.033(4) 0.032(4) 0.005(3) 0.002(2) 0.007(3)
C32 0.029(3) 0.032(4) 0.021(3) 0.001(3) 0.002(2) 0.003(2)
C33 0.033(3) 0.031(3) 0.023(3) 0.001(3) 0.005(2) 0.006(2)
C34 0.030(3) 0.016(3) 0.027(3) 0.000(3) 0.005(2) 0.000(2)
C35 0.041(3) 0.027(4) 0.024(3) 0.002(3) 0.012(2) 0.001(3)
C36 0.048(3) 0.044(4) 0.030(4) 0.006(3) 0.007(3) 0.005(3)
C37 0.054(4) 0.044(5) 0.040(4) 0.006(4) 0.018(3) -0.006(3)
C38 0.045(3) 0.044(4) 0.029(4) -0.003(3) 0.010(3) 0.007(3)
C39 0.029(3) 0.029(4) 0.024(3) 0.001(3) 0.005(2) -0.001(2)
C40 0.025(3) 0.030(3) 0.038(4) 0.002(3) 0.008(2) 0.003(2)
C41 0.033(3) 0.035(4) 0.042(4) -0.006(3) 0.009(3) 0.000(3)
C42 0.036(3) 0.051(5) 0.048(4) 0.000(4) 0.012(3) -0.003(3)
C43 0.039(3) 0.069(6) 0.044(4) 0.008(4) 0.016(3) -0.006(3)
C44 0.031(3) 0.054(4) 0.037(4) 0.000(4) 0.009(2) 0.003(3)
C45 0.029(3) 0.030(3) 0.030(3) 0.000(3) 0.006(2) 0.005(2)
C46 0.030(3) 0.030(3) 0.031(3) -0.009(3) 0.011(2) 0.004(2)
C47 0.034(3) 0.023(3) 0.036(4) -0.004(3) 0.009(2) -0.002(2)
C48 0.046(4) 0.020(3) 0.062(5) -0.008(3) 0.012(3) -0.003(3)
C49 0.070(5) 0.033(5) 0.129(10) -0.011(5) 0.044(6) -0.002(4)
C50 0.067(5) 0.037(5) 0.095(8) -0.015(5) 0.019(5) -0.013(4)
C51 0.121(8) 0.027(5) 0.065(7) 0.017(4) 0.011(5) 0.004(5)
C52 0.039(3) 0.028(4) 0.036(4) 0.002(3) 0.012(3) -0.003(3)
C53 0.029(3) 0.029(4) 0.019(3) 0.000(3) 0.000(2) 0.005(2)
C54 0.035(3) 0.026(3) 0.028(3) -0.005(3) 0.003(2) -0.001(2)
C55 0.049(4) 0.026(4) 0.028(3) 0.004(3) 0.005(3) 0.003(3)
C56 0.036(3) 0.032(4) 0.034(4) 0.000(3) 0.007(2) 0.007(3)
C57 0.028(3) 0.036(4) 0.032(3) 0.001(3) 0.003(2) 0.007(2)
C58 0.035(3) 0.034(4) 0.018(3) 0.006(3) 0.005(2) 0.008(2)
C59 0.024(3) 0.029(4) 0.024(3) -0.001(3) 0.000(2) -0.001(2)
C60 0.035(3) 0.027(3) 0.026(3) -0.002(3) 0.002(2) -0.004(2)
C61 0.048(3) 0.030(4) 0.026(3) -0.003(3) 0.003(3) -0.002(3)
C62 0.062(4) 0.046(5) 0.023(4) -0.004(3) -0.003(3) 0.002(3)
C63 0.081(5) 0.029(4) 0.039(4) -0.018(3) 0.007(3) -0.001(3)
C64 0.054(4) 0.040(4) 0.038(4) -0.005(4) 0.011(3) 0.007(3)
C65 0.037(3) 0.025(4) 0.019(3) 0.002(3) 0.005(2) 0.008(2)
C66 0.023(3) 0.035(4) 0.036(4) 0.006(3) 0.009(2) 0.009(2)
C67 0.022(3) 0.040(4) 0.051(4) 0.006(3) 0.012(3) 0.007(2)
C68 0.034(3) 0.032(4) 0.049(4) -0.007(3) 0.007(3) 0.002(3)
C69 0.039(3) 0.044(4) 0.049(5) -0.022(4) 0.005(3) 0.007(3)
C70 0.040(3) 0.043(4) 0.030(4) -0.011(3) 0.010(3) -0.001(3)
C71 0.025(3) 0.034(4) 0.037(4) -0.007(3) 0.008(2) 0.001(2)
C72 0.023(2) 0.038(4) 0.029(3) 0.001(3) 0.008(2) -0.006(2)
C73 0.033(3) 0.029(4) 0.033(4) -0.001(3) 0.006(2) -0.010(2)
C74 0.032(3) 0.048(5) 0.057(5) -0.014(4) 0.013(3) -0.019(3)
C75 0.040(4) 0.090(8) 0.147(11) -0.053(7) 0.045(5) -0.032(4)
C76 0.080(6) 0.060(6) 0.085(7) -0.007(5) 0.013(5) -0.056(5)
C77 0.042(4) 0.069(6) 0.048(5) -0.006(4) -0.003(3) -0.020(4)
C78 0.025(3) 0.030(4) 0.035(4) -0.004(3) 0.001(2) -0.011(2)
C79 0.047(5) 0.040(7) 0.042(6) 0.000 0.019(4) 0.000
C80 0.073(8) 0.032(7) 0.118(13) 0.000 0.030(8) 0.000
C81 0.035(3) 0.066(6) 0.056(5) 0.017(5) 0.000(3) -0.004(3)
C82 0.058(5) 0.084(7) 0.073(7) 0.002(6) 0.013(4) 0.011(5)
C83 0.067(5) 0.057(6) 0.048(5) 0.000(4) 0.028(4) 0.006(4)
C84 0.084(6) 0.053(6) 0.066(6) 0.005(5) 0.037(5) 0.022(5)
C85 0.068(5) 0.039(5) 0.065(6) 0.007(4) 0.009(4) 0.004(4)
C86 0.072(5) 0.101(8) 0.062(6) 0.002(6) 0.011(4) -0.032(6)
C87 0.132(9) 0.043(6) 0.063(7) 0.005(5) 0.047(6) 0.035(6)
C88 0.088(8) 0.087(9) 0.117(11) -0.003(8) 0.005(7) 0.001(6)
C89 0.082(6) 0.048(6) 0.076(8) 0.001(5) -0.025(5) 0.001(5)
C90 0.084(7) 0.095(9) 0.081(8) -0.024(7) 0.011(6) -0.003(6)
C91 0.077(6) 0.061(6) 0.051(5) 0.003(5) 0.015(4) -0.027(5)
C92 0.131(10) 0.080(8) 0.079(8) -0.014(7) 0.044(7) -0.014(7)
C93 0.050(4) 0.058(5) 0.046(5) 0.009(4) 0.011(3) 0.000(4)
C94 0.055(5) 0.074(7) 0.109(9) 0.004(6) 0.027(5) -0.012(5)
C95 0.050(5) 0.072(6) 0.071(6) -0.002(5) 0.023(4) -0.008(4)
C96 0.063(5) 0.126(10) 0.059(6) 0.000(6) 0.024(4) 0.007(5)
C97 0.071(5) 0.069(7) 0.065(6) 0.013(5) 0.045(5) 0.004(5)
C98 0.162(12) 0.086(9) 0.109(11) -0.027(8) 0.078(9) -0.051(8)
C99 0.059(5) 0.071(7) 0.049(5) 0.005(5) 0.002(4) -0.011(4)
C100 0.084(6) 0.074(7) 0.075(7) -0.030(6) 0.043(5) -0.011(5)
C101 0.142(12) 0.117(13) 0.139(15) -0.048(12) 0.054(11) -0.027(10)
C102 0.110(9) 0.119(12) 0.098(11) -0.015(9) 0.010(8) -0.029(8)
C105 0.123(11) 0.189(17) 0.097(11) 0.035(11) -0.002(8) -0.093(12)
C106 0.116(14) 0.29(3) 0.31(3) 0.14(3) 0.036(17) -0.029(17)
C107 0.052(5) 0.071(7) 0.120(11) -0.025(7) 0.018(6) -0.017(5)
C108 0.104(7) 0.055(6) 0.065(7) -0.003(5) -0.005(5) 0.007(5)
Ag1 0.0418(3) 0.0528(3) 0.0309(3) 0.0038(3) 0.00540(19) 0.0016(2)
Ag2 0.0379(3) 0.0414(4) 0.0309(4) 0.000 0.0031(3) 0.000
V1 0.0376(5) 0.0354(6) 0.0218(5) 0.0034(5) 0.0063(4) 0.0055(5)
V2 0.0334(5) 0.0296(6) 0.0280(6) 0.0028(5) 0.0069(4) 0.0059(4)
V3 0.0275(4) 0.0234(5) 0.0231(5) 0.0015(4) 0.0037(4) 0.0043(4)
V4 0.0323(5) 0.0244(5) 0.0247(5) 0.0004(5) 0.0080(4) 0.0037(4)
V5 0.0293(5) 0.0247(5) 0.0244(5) 0.0035(5) 0.0072(4) 0.0022(4)
V6 0.0231(4) 0.0260(5) 0.0209(5) 0.0000(4) 0.0020(3) 0.0034(4)
V7 0.0197(4) 0.0324(6) 0.0224(5) -0.0029(4) 0.0037(3) -0.0013(4)
V8 0.0215(6) 0.0231(7) 0.0218(7) 0.000 0.0031(5) 0.000
N1 0.039(3) 0.043(4) 0.021(3) 0.002(3) 0.007(2) 0.002(2)
N2 0.033(2) 0.021(3) 0.037(3) 0.009(2) 0.011(2) 0.009(2)
N3 0.029(2) 0.020(3) 0.026(3) 0.002(2) 0.0057(19) 0.0005(19)
N4 0.031(2) 0.025(3) 0.036(3) -0.001(2) 0.007(2) -0.001(2)
N5 0.022(2) 0.034(3) 0.027(3) -0.007(2) 0.0064(18) -0.0054(19)
N6 0.025(2) 0.026(3) 0.017(2) -0.003(2) 0.0046(17) 0.0048(18)
N7 0.058(5) 0.040(6) 0.047(6) 0.000 0.013(4) 0.000
N8 0.061(4) 0.074(6) 0.062(5) 0.010(5) 0.010(4) -0.017(4)
N9 0.088(5) 0.089(7) 0.061(5) -0.003(5) 0.003(4) 0.024(5)
N10 0.103(6) 0.094(7) 0.083(7) 0.007(6) 0.045(5) 0.031(5)
N11 0.173(10) 0.073(7) 0.089(8) 0.033(6) 0.075(7) 0.061(7)
N12 0.095(6) 0.077(7) 0.114(9) -0.031(7) -0.014(6) 0.007(5)
N13 0.080(5) 0.078(6) 0.094(7) -0.003(5) 0.030(5) -0.035(5)
N14 0.060(4) 0.086(6) 0.081(6) 0.011(5) 0.017(4) -0.019(4)
N15 0.052(5) 0.098(8) 0.187(13) 0.024(8) 0.028(6) 0.002(5)
N16 0.074(5) 0.081(6) 0.109(8) -0.013(6) 0.044(5) -0.014(5)
N17 0.092(6) 0.094(8) 0.076(7) 0.013(6) -0.006(5) -0.021(5)
N20 0.111(9) 0.247(18) 0.105(10) 0.033(11) -0.019(7) -0.093(11)
N21 0.094(7) 0.150(12) 0.164(13) -0.060(10) 0.066(8) -0.046(7)
O1 0.056(3) 0.045(3) 0.031(3) -0.004(2) 0.005(2) 0.009(2)
O2 0.042(2) 0.041(3) 0.037(3) 0.009(2) 0.0080(19) 0.012(2)
O3 0.041(2) 0.030(2) 0.030(2) 0.003(2) 0.0102(17) 0.0103(18)
O4 0.051(2) 0.026(2) 0.030(3) 0.003(2) 0.0086(19) 0.0061(19)
O5 0.034(2) 0.031(3) 0.041(3) 0.000(2) 0.0084(18) -0.0046(17)
O6 0.036(2) 0.045(3) 0.027(2) 0.001(2) 0.0066(17) 0.0084(19)
O7 0.0253(19) 0.054(3) 0.028(2) -0.002(2) -0.0006(16) -0.0090(18)
O8 0.033(3) 0.023(3) 0.037(4) 0.000 0.007(2) 0.000
O9 0.040(2) 0.046(3) 0.035(3) 0.009(2) 0.0148(19) 0.007(2)
O10 0.047(3) 0.067(4) 0.030(3) 0.002(3) 0.010(2) -0.008(2)
O11 0.043(2) 0.040(3) 0.028(2) 0.007(2) 0.0030(18) -0.0021(19)
O12 0.037(2) 0.033(2) 0.023(2) 0.002(2) 0.0056(16) 0.0050(18)
O13 0.044(2) 0.031(3) 0.035(3) 0.004(2) 0.0121(18) 0.0043(19)
O14 0.038(2) 0.039(3) 0.066(4) 0.007(3) 0.013(2) -0.003(2)
O15 0.038(2) 0.027(3) 0.042(3) -0.002(2) 0.0127(19) 0.0010(17)
O16 0.0318(19) 0.023(2) 0.028(2) 0.0006(19) 0.0066(16) 0.0045(16)
O17 0.0298(19) 0.027(2) 0.034(2) 0.000(2) 0.0017(16) 0.0048(17)
O18 0.036(2) 0.034(3) 0.033(3) 0.001(2) 0.0042(17) -0.0076(18)
O19 0.0306(19) 0.031(3) 0.026(2) 0.0041(19) 0.0021(15) -0.0001(16)
O20 0.036(2) 0.028(2) 0.020(2) 0.0012(19) 0.0067(15) 0.0013(17)
O21 0.030(2) 0.039(3) 0.028(2) -0.005(2) 0.0059(16) -0.0003(17)
O22 0.035(2) 0.047(3) 0.052(3) -0.003(3) 0.015(2) -0.005(2)
O23 0.037(2) 0.031(2) 0.037(3) -0.001(2) 0.0185(18) -0.0016(18)
O24 0.037(2) 0.027(2) 0.023(2) 0.0010(19) 0.0057(16) 0.0065(17)
O25 0.0272(19) 0.029(2) 0.030(2) 0.0058(19) 0.0043(16) 0.0030(16)
O26 0.053(3) 0.025(3) 0.027(2) -0.001(2) 0.0024(18) 0.0046(19)
O27 0.034(2) 0.030(2) 0.030(2) 0.000(2) -0.0017(17) 0.0061(17)
O28 0.0242(17) 0.026(2) 0.024(2) -0.0034(19) 0.0039(14) 0.0015(15)
O29 0.035(2) 0.034(3) 0.029(2) -0.002(2) 0.0106(17) 0.0064(17)
O30 0.048(2) 0.028(3) 0.051(3) 0.005(2) 0.012(2) -0.001(2)
O31 0.034(2) 0.030(2) 0.031(2) -0.008(2) 0.0084(17) -0.0060(17)
O32 0.0179(16) 0.031(2) 0.023(2) 0.0013(19) 0.0037(13) 0.0036(15)
Cl1 0.0430(9) 0.0852(17) 0.0767(16) 0.0166(13) 0.0121(9) -0.0010(10)
Cl2 0.107(2) 0.0497(16) 0.170(4) 0.0370(19) 0.020(2) -0.0037(14)
Cl3 0.0571(10) 0.0469(12) 0.0740(14) 0.0144(10) 0.0295(9) -0.0013(8)
Cl4 0.0679(12) 0.0571(14) 0.0790(17) -0.0219(13) -0.0052(11) -0.0141(10)
Cl5 0.0480(9) 0.0254(9) 0.0772(15) 0.0033(9) 0.0144(8) -0.0019(7)
Cl6 0.0313(7) 0.0551(11) 0.0453(10) 0.0044(9) 0.0073(6) 0.0101(7)
Cl7 0.0517(9) 0.0515(12) 0.0552(12) -0.0134(10) 0.0074(8) -0.0134(8)
Cl8 0.0661(12) 0.165(3) 0.0476(13) 0.0004(16) 0.0292(10) -0.0346(16)
Cl9 0.0420(8) 0.0326(10) 0.0690(13) -0.0060(9) 0.0029(8) -0.0091(7)
Cl10 0.0449(9) 0.0472(11) 0.0663(13) -0.0011(10) 0.0043(8) 0.0236(8)
Cl11 0.0455(9) 0.0421(11) 0.0676(13) 0.0167(10) 0.0242(8) 0.0115(7)
Cl12 0.0967(16) 0.0577(14) 0.0622(15) -0.0333(12) 0.0175(12) -0.0007(11)

loop_
_atom_type_symbol
_atom_type_description
_atom_type_scat_dispersion_real
_atom_type_scat_dispersion_imag
_atom_type_scat_source
C C 0.0033 0.0016 'International Tables Vol C Tables 4.2.6.8 and 6.1.1.4'
H H 0.0000 0.0000 'International Tables Vol C Tables 4.2.6.8 and 6.1.1.4'
Ag Ag -0.8971 1.1015 'International Tables Vol C Tables 4.2.6.8 and 6.1.1.4'
V V 0.3005 0.5294 'International Tables Vol C Tables 4.2.6.8 and 6.1.1.4'
N N 0.0061 0.0033 'International Tables Vol C Tables 4.2.6.8 and 6.1.1.4'
O O 0.0106 0.0060 'International Tables Vol C Tables 4.2.6.8 and 6.1.1.4'
Cl Cl 0.1484 0.1585 'International Tables Vol C Tables 4.2.6.8 and 6.1.1.4'
B B 0.0013 0.0007 'International Tables Vol C Tables 4.2.6.8 and 6.1.1.4'

loop_
_geom_angle_atom_site_label_1
_geom_angle_atom_site_label_2
_geom_angle_atom_site_label_3
_geom_angle
_geom_angle_site_symmetry_1
_geom_angle_site_symmetry_3
O9 C1 C2 119.5(6) . .
O9 C1 C6 122.8(6) . .
C2 C1 C6 117.6(7) . .
C3 C2 C1 120.7(7) . .
C3 C2 Cl1 122.2(6) . .
C1 C2 Cl1 117.0(6) . .
C4 C3 C2 119.4(8) . .
C4 C3 H3 120.3 . .
C2 C3 H3 120.3 . .
C3 C4 C5 122.5(8) . .
C3 C4 Cl2 117.9(7) . .
C5 C4 Cl2 119.6(7) . .
C4 C5 C6 119.4(7) . .
C4 C5 H5 120.3 . .
C6 C5 H5 120.3 . .
C5 C6 C1 120.2(6) . .
C5 C6 C7 119.9(6) . .
C1 C6 C7 119.8(6) . .
N1 C7 C6 125.6(6) . .
N1 C7 H7 117.2 . .
C6 C7 H7 117.2 . .
N1 C8 C13 105.2(5) . .
N1 C8 C9 114.4(5) . .
C13 C8 C9 114.0(6) . .
N1 C8 H8 107.6 . .
C13 C8 H8 107.6 . .
C9 C8 H8 107.6 . .
C11 C9 C12 109.1(7) . .
C11 C9 C10 108.2(7) . .
C12 C9 C10 108.3(8) . .
C11 C9 C8 110.9(7) . .
C12 C9 C8 108.5(6) . .
C10 C9 C8 111.8(6) . .
C9 C10 H10A 109.5 . .
C9 C10 H10B 109.5 . .
H10A C10 H10B 109.5 . .
C9 C10 H10C 109.5 . .
H10A C10 H10C 109.5 . .
H10B C10 H10C 109.5 . .
C9 C11 H11A 109.5 . .
C9 C11 H11B 109.5 . .
H11A C11 H11B 109.5 . .
C9 C11 H11C 109.5 . .
H11A C11 H11C 109.5 . .
H11B C11 H11C 109.5 . .
C9 C12 H12A 109.5 . .
C9 C12 H12B 109.5 . .
H12A C12 H12B 109.5 . .
C9 C12 H12C 109.5 . .
H12A C12 H12C 109.5 . .
H12B C12 H12C 109.5 . .
O10 C13 O11 122.8(7) . .
O10 C13 C8 123.1(6) . .
O11 C13 C8 114.1(6) . .
O13 C14 C19 122.5(6) . .
O13 C14 C15 118.8(6) . .
C19 C14 C15 118.7(6) . .
C16 C15 C14 120.3(7) . .
C16 C15 Cl3 121.1(6) . .
C14 C15 Cl3 118.6(6) . .
C15 C16 C17 120.3(7) . .
C15 C16 H16 119.9 . .
C17 C16 H16 119.9 . .
C18 C17 C16 120.5(7) . .
C18 C17 Cl4 118.9(7) . .
C16 C17 Cl4 120.5(6) . .
C17 C18 C19 119.6(7) . .
C17 C18 H18 120.2 . .
C19 C18 H18 120.2 . .
C14 C19 C18 120.5(6) . .
C14 C19 C20 121.5(6) . .
C18 C19 C20 118.0(6) . .
N2 C20 C19 123.7(6) . .
N2 C20 H20 118.1 . .
C19 C20 H20 118.1 . .
N2 C21 C26 105.3(5) . .
N2 C21 C22 113.7(5) . .
C26 C21 C22 115.4(5) . .
N2 C21 H21 107.4 . .
C26 C21 H21 107.4 . .
C22 C21 H21 107.4 . .
C25 C22 C24 110.6(7) . .
C25 C22 C23 110.4(7) . .
C24 C22 C23 107.8(7) . .
C25 C22 C21 110.3(6) . .
C24 C22 C21 108.4(6) . .
C23 C22 C21 109.4(6) . .
C22 C23 H23A 109.5 . .
C22 C23 H23B 109.5 . .
H23A C23 H23B 109.5 . .
C22 C23 H23C 109.5 . .
H23A C23 H23C 109.5 . .
H23B C23 H23C 109.5 . .
C22 C24 H24A 109.5 . .
C22 C24 H24B 109.5 . .
H24A C24 H24B 109.5 . .
C22 C24 H24C 109.5 . .
H24A C24 H24C 109.5 . .
H24B C24 H24C 109.5 . .
C22 C25 H25A 109.5 . .
C22 C25 H25B 109.5 . .
H25A C25 H25B 109.5 . .
C22 C25 H25C 109.5 . .
H25A C25 H25C 109.5 . .
H25B C25 H25C 109.5 . .
O14 C26 O15 122.6(6) . .
O14 C26 C21 122.9(6) . .
O15 C26 C21 114.4(6) . .
O17 C27 C28 119.1(6) . .
O17 C27 C32 121.4(5) . .
C28 C27 C32 119.5(5) . .
C29 C28 C27 120.3(6) . .
C29 C28 Cl5 120.6(5) . .
C27 C28 Cl5 119.1(5) . .
C28 C29 C30 119.0(6) . .
C28 C29 H29 120.5 . .
C30 C29 H29 120.5 . .
C31 C30 C29 122.1(5) . .
C31 C30 Cl6 119.5(5) . .
C29 C30 Cl6 118.3(5) . .
C30 C31 C32 119.0(6) . .
C30 C31 H31 120.5 . .
C32 C31 H31 120.5 . .
C31 C32 C27 119.9(6) . .
C31 C32 C33 119.5(6) . .
C27 C32 C33 120.6(5) . .
N3 C33 C32 125.5(6) . .
N3 C33 H33 117.3 . .
C32 C33 H33 117.3 . .
N3 C34 C39 104.8(5) . .
N3 C34 C35 114.5(5) . .
C39 C34 C35 113.3(4) . .
N3 C34 H34 108.0 . .
C39 C34 H34 108.0 . .
C35 C34 H34 108.0 . .
C37 C35 C36 109.4(6) . .
C37 C35 C38 110.7(5) . .
C36 C35 C38 109.5(5) . .
C37 C35 C34 108.8(5) . .
C36 C35 C34 108.3(5) . .
C38 C35 C34 110.1(5) . .
C35 C36 H36A 109.5 . .
C35 C36 H36B 109.5 . .
H36A C36 H36B 109.5 . .
C35 C36 H36C 109.5 . .
H36A C36 H36C 109.5 . .
H36B C36 H36C 109.5 . .
C35 C37 H37A 109.5 . .
C35 C37 H37B 109.5 . .
H37A C37 H37B 109.5 . .
C35 C37 H37C 109.5 . .
H37A C37 H37C 109.5 . .
H37B C37 H37C 109.5 . .
C35 C38 H38A 109.5 . .
C35 C38 H38B 109.5 . .
H38A C38 H38B 109.5 . .
C35 C38 H38C 109.5 . .
H38A C38 H38C 109.5 . .
H38B C38 H38C 109.5 . .
O18 C39 O19 122.1(5) . .
O18 C39 C34 122.4(6) . .
O19 C39 C34 115.5(5) . .
O21 C40 C41 121.3(6) . .
O21 C40 C45 121.9(5) . .
C41 C40 C45 116.8(6) . .
C42 C41 C40 122.2(6) . .
C42 C41 Cl7 120.3(5) . .
C40 C41 Cl7 117.5(5) . .
C41 C42 C43 120.4(6) . .
C41 C42 H42 119.8 . .
C43 C42 H42 119.8 . .
C44 C43 C42 120.2(7) . .
C44 C43 Cl8 120.4(6) . .
C42 C43 Cl8 119.4(5) . .
C43 C44 C45 119.8(7) . .
C43 C44 H44 120.1 . .
C45 C44 H44 120.1 . .
C44 C45 C40 120.6(6) . .
C44 C45 C46 118.6(6) . .
C40 C45 C46 120.8(5) . .
N4 C46 C45 124.8(6) . .
N4 C46 H46 117.6 . .
C45 C46 H46 117.6 . .
N4 C47 C52 105.3(5) . .
N4 C47 C48 114.2(5) . .
C52 C47 C48 113.5(6) . .
N4 C47 H47 107.9 . .
C52 C47 H47 107.9 . .
C48 C47 H47 107.9 . .
C49 C48 C50 109.7(7) . .
C49 C48 C51 109.6(8) . .
C50 C48 C51 107.8(7) . .
C49 C48 C47 110.2(7) . .
C50 C48 C47 108.5(6) . .
C51 C48 C47 111.0(6) . .
C48 C49 H49A 109.5 . .
C48 C49 H49B 109.5 . .
H49A C49 H49B 109.5 . .
C48 C49 H49C 109.5 . .
H49A C49 H49C 109.5 . .
H49B C49 H49C 109.5 . .
C48 C50 H50A 109.5 . .
C48 C50 H50B 109.5 . .
H50A C50 H50B 109.5 . .
C48 C50 H50C 109.5 . .
H50A C50 H50C 109.5 . .
H50B C50 H50C 109.5 . .
C48 C51 H51A 109.5 . .
C48 C51 H51B 109.5 . .
H51A C51 H51B 109.5 . .
C48 C51 H51C 109.5 . .
H51A C51 H51C 109.5 . .
H51B C51 H51C 109.5 . .
O22 C52 O23 122.7(6) . .
O22 C52 C47 123.3(6) . .
O23 C52 C47 114.0(5) . .
O25 C53 C58 121.1(6) . .
O25 C53 C54 120.3(5) . .
C58 C53 C54 118.5(5) . .
C55 C54 C53 121.6(6) . .
C55 C54 Cl9 119.8(5) . .
C53 C54 Cl9 118.6(4) . .
C54 C55 C56 118.6(6) . .
C54 C55 H55 120.7 . .
C56 C55 H55 120.7 . .
C57 C56 C55 121.4(6) . .
C57 C56 Cl10 120.0(5) . .
C55 C56 Cl10 118.5(5) . .
C56 C57 C58 120.3(6) . .
C56 C57 H57 119.8 . .
C58 C57 H57 119.8 . .
C53 C58 C57 119.5(6) . .
C53 C58 C59 121.6(5) . .
C57 C58 C59 118.9(6) . .
N6 C59 C58 125.5(5) . .
N6 C59 H59 117.3 . .
C58 C59 H59 117.3 . .
N6 C60 C65 105.2(5) . .
N6 C60 C61 113.9(5) . .
C65 C60 C61 113.0(5) . .
N6 C60 H60 108.2 . .
C65 C60 H60 108.2 . .
C61 C60 H60 108.2 . .
C64 C61 C62 109.7(6) . .
C64 C61 C63 110.6(6) . .
C62 C61 C63 108.3(6) . .
C64 C61 C60 112.0(5) . .
C62 C61 C60 108.9(5) . .
C63 C61 C60 107.1(5) . .
C61 C62 H62A 109.5 . .
C61 C62 H62B 109.5 . .
H62A C62 H62B 109.5 . .
C61 C62 H62C 109.5 . .
H62A C62 H62C 109.5 . .
H62B C62 H62C 109.5 . .
C61 C63 H63A 109.5 . .
C61 C63 H63B 109.5 . .
H63A C63 H63B 109.5 . .
C61 C63 H63C 109.5 . .
H63A C63 H63C 109.5 . .
H63B C63 H63C 109.5 . .
C61 C64 H64A 109.5 . .
C61 C64 H64B 109.5 . .
H64A C64 H64B 109.5 . .
C61 C64 H64C 109.5 . .
H64A C64 H64C 109.5 . .
H64B C64 H64C 109.5 . .
O26 C65 O27 122.7(5) . .
O26 C65 C60 123.3(5) . .
O27 C65 C60 114.0(5) . .
O29 C66 C71 121.1(6) . .
O29 C66 C67 120.0(6) . .
C71 C66 C67 118.9(6) . .
C68 C67 C66 121.9(7) . .
C68 C67 Cl11 119.8(6) . .
C66 C67 Cl11 118.3(6) . .
C67 C68 C69 117.5(7) . .
C67 C68 H68 121.2 . .
C69 C68 H68 121.2 . .
C70 C69 C68 123.3(7) . .
C70 C69 Cl12 117.7(6) . .
C68 C69 Cl12 119.0(6) . .
C69 C70 C71 117.7(7) . .
C69 C70 H70 121.1 . .
C71 C70 H70 121.1 . .
C66 C71 C70 120.6(6) . .
C66 C71 C72 121.4(6) . .
C70 C71 C72 118.1(6) . .
N5 C72 C71 124.0(6) . .
N5 C72 H72 118.0 . .
C71 C72 H72 118.0 . .
N5 C73 C78 104.9(5) . .
N5 C73 C74 112.6(5) . .
C78 C73 C74 112.5(5) . .
N5 C73 H73 108.9 . .
C78 C73 H73 108.9 . .
C74 C73 H73 108.9 . .
C77 C74 C75 111.7(8) . .
C77 C74 C76 108.4(7) . .
C75 C74 C76 110.4(8) . .
C77 C74 C73 112.1(6) . .
C75 C74 C73 108.4(6) . .
C76 C74 C73 105.6(6) . .
C74 C75 H75A 109.5 . .
C74 C75 H75B 109.5 . .
H75A C75 H75B 109.5 . .
C74 C75 H75C 109.5 . .
H75A C75 H75C 109.5 . .
H75B C75 H75C 109.5 . .
C74 C76 H76A 109.5 . .
C74 C76 H76B 109.5 . .
H76A C76 H76B 109.5 . .
C74 C76 H76C 109.5 . .
H76A C76 H76C 109.5 . .
H76B C76 H76C 109.5 . .
C74 C77 H77A 109.5 . .
C74 C77 H77B 109.5 . .
H77A C77 H77B 109.5 . .
C74 C77 H77C 109.5 . .
H77A C77 H77C 109.5 . .
H77B C77 H77C 109.5 . .
O30 C78 O31 123.2(6) . .
O30 C78 C73 121.7(6) . .
O31 C78 C73 115.1(6) . .
N7 C79 C80 180.000(10) . .
C79 C80 H80A 110.5 . .
C79 C80 H80B 110.5 . .
H80A C80 H80B 108.5 . .
C79 C80 H80C 110.5 . .
H80A C80 H80C 108.5 . .
H80B C80 H80C 108.5 . .
N8 C81 C82 179.7(11) . .
C81 C82 H82A 109.5 . .
C81 C82 H82B 109.5 . .
H82A C82 H82B 109.5 . .
C81 C82 H82C 109.5 . .
H82A C82 H82C 109.5 . .
H82B C82 H82C 109.5 . .
C84 C83 N9 179.3(11) . .
C83 C84 H84A 109.5 . .
C83 C84 H84B 109.5 . .
H84A C84 H84B 109.5 . .
C83 C84 H84C 109.5 . .
H84A C84 H84C 109.5 . .
H84B C84 H84C 109.5 . .
N10 C85 C86 178.4(12) . .
C85 C86 H86A 109.5 . .
C85 C86 H86B 109.5 . .
H86A C86 H86B 109.5 . .
C85 C86 H86C 109.5 . .
H86A C86 H86C 109.5 . .
H86B C86 H86C 109.5 . .
N11 C87 C88 174.9(13) . .
C87 C88 H88A 109.5 . .
C87 C88 H88B 109.5 . .
H88A C88 H88B 109.5 . .
C87 C88 H88C 109.5 . .
H88A C88 H88C 109.5 . .
H88B C88 H88C 109.5 . .
N12 C89 C90 174.9(13) . .
C89 C90 H90A 109.5 . .
C89 C90 H90B 109.5 . .
H90A C90 H90B 109.5 . .
C89 C90 H90C 109.5 . .
H90A C90 H90C 109.5 . .
H90B C90 H90C 109.5 . .
N13 C91 C92 178.1(11) . .
C91 C92 H92A 109.5 . .
C91 C92 H92B 109.5 . .
H92A C92 H92B 109.5 . .
C91 C92 H92C 109.5 . .
H92A C92 H92C 109.5 . .
H92B C92 H92C 109.5 . .
N14 C93 C94 179.3(11) . .
C93 C94 H94A 109.5 . .
C93 C94 H94B 109.5 . .
H94A C94 H94B 109.5 . .
C93 C94 H94C 109.5 . .
H94A C94 H94C 109.5 . .
H94B C94 H94C 109.5 . .
N15 C95 C96 177.6(12) . .
C95 C96 H96A 109.5 . .
C95 C96 H96B 109.5 . .
H96A C96 H96B 109.5 . .
C95 C96 H96C 109.5 . .
H96A C96 H96C 109.5 . .
H96B C96 H96C 109.5 . .
N16 C97 C98 178.6(13) . .
C97 C98 H98A 109.5 . .
C97 C98 H98B 109.5 . .
H98A C98 H98B 109.5 . .
C97 C98 H98C 109.5 . .
H98A C98 H98C 109.5 . .
H98B C98 H98C 109.5 . .
N17 C99 C100 178.3(11) . .
C99 C100 H10D 109.5 . .
C99 C100 H10E 109.5 . .
H10D C100 H10E 109.5 . .
C99 C100 H10F 109.5 . .
H10D C100 H10F 109.5 . .
H10E C100 H10F 109.5 . .
N18 C101 C102 173(3) . .
C101 C102 H10G 109.5 . .
C101 C102 H10H 109.5 . .
H10G C102 H10H 109.5 . .
C101 C102 H10I 109.5 . .
H10G C102 H10I 109.5 . .
H10H C102 H10I 109.5 . .
N19 C103 C104 178.0(19) . .
C103 C104 H10J 109.5 . .
C103 C104 H10K 109.5 . .
H10J C104 H10K 109.5 . .
C103 C104 H10L 109.5 . .
H10J C104 H10L 109.5 . .
H10K C104 H10L 109.5 . .
N20 C105 C106 164(3) . .
C105 C106 H10M 109.5 . .
C105 C106 H10N 109.5 . .
H10M C106 H10N 109.5 . .
C105 C106 H10O 109.5 . .
H10M C106 H10O 109.5 . .
H10N C106 H10O 109.5 . .
N21 C107 C108 178.7(17) . .
C107 C108 H10P 109.5 . .
C107 C108 H10Q 109.5 . .
H10P C108 H10Q 109.5 . .
C107 C108 H10R 109.5 . .
H10P C108 H10R 109.5 . .
H10Q C108 H10R 109.5 . .
N14 Ag1 O18 94.4(2) . .
N14 Ag1 O10 93.3(2) . .
O18 Ag1 O10 172.34(15) . .
N7 Ag2 O26 92.47(11) . .
N7 Ag2 O26 92.47(11) . 2_757
O26 Ag2 O26 175.1(2) . 2_757
N7 Ag2 O30 91.02(11) . 2_757
O26 Ag2 O30 91.65(15) . 2_757
O26 Ag2 O30 88.27(15) 2_757 2_757
N7 Ag2 O30 91.02(11) . .
O26 Ag2 O30 88.27(15) . .
O26 Ag2 O30 91.64(15) 2_757 .
O30 Ag2 O30 178.0(2) 2_757 .
O1 V1 O24 103.6(2) . .
O1 V1 O9 99.0(2) . .
O24 V1 O9 96.9(2) . .
O1 V1 O11 97.0(2) . .
O24 V1 O11 95.41(19) . .
O9 V1 O11 156.9(2) . .
O1 V1 N1 106.4(2) . .
O24 V1 N1 149.5(2) . .
O9 V1 N1 84.0(2) . .
O11 V1 N1 75.6(2) . .
O1 V1 O12 174.7(2) . .
O24 V1 O12 72.17(16) . .
O9 V1 O12 84.83(19) . .
O11 V1 O12 80.48(18) . .
N1 V1 O12 77.57(18) . .
O1 V1 V5 138.18(18) . .
O24 V1 V5 34.60(13) . .
O9 V1 V5 88.65(16) . .
O11 V1 V5 90.52(14) . .
N1 V1 V5 115.32(16) . .
O12 V1 V5 37.76(10) . .
O2 V2 O12 103.5(2) . .
O2 V2 O13 97.5(2) . .
O12 V2 O13 97.7(2) . .
O2 V2 O15 96.8(2) . .
O12 V2 O15 95.9(2) . .
O13 V2 O15 157.4(2) . .
O2 V2 N2 109.2(2) . .
O12 V2 N2 146.85(19) . .
O13 V2 N2 83.4(2) . .
O15 V2 N2 75.4(2) . .
O2 V2 O16 174.4(2) . .
O12 V2 O16 71.22(16) . .
O13 V2 O16 85.28(17) . .
O15 V2 O16 82.04(17) . .
N2 V2 O16 75.88(16) . .
O2 V2 V5 137.47(17) . .
O12 V2 V5 34.03(13) . .
O13 V2 V5 88.82(13) . .
O15 V2 V5 92.38(13) . .
N2 V2 V5 113.33(13) . .
O16 V2 V5 37.46(10) . .
O3 V3 O16 103.2(2) . .
O3 V3 O17 97.1(2) . .
O16 V3 O17 99.13(19) . .
O3 V3 O19 96.8(2) . .
O16 V3 O19 93.89(18) . .
O17 V3 O19 158.15(18) . .
O3 V3 N3 108.9(2) . .
O16 V3 N3 147.23(19) . .
O17 V3 N3 83.64(18) . .
O19 V3 N3 75.98(17) . .
O3 V3 O20 175.23(19) . .
O16 V3 O20 72.18(16) . .
O17 V3 O20 84.96(16) . .
O19 V3 O20 82.42(16) . .
N3 V3 O20 75.59(17) . .
O3 V3 V5 137.80(17) . .
O16 V3 V5 34.59(13) . .
O17 V3 V5 91.87(14) . .
O19 V3 V5 88.96(13) . .
N3 V3 V5 113.09(14) . .
O20 V3 V5 37.61(10) . .
O4 V4 O20 103.5(2) . .
O4 V4 O21 97.6(2) . .
O20 V4 O21 98.73(19) . .
O4 V4 O23 96.7(2) . .
O20 V4 O23 94.32(18) . .
O21 V4 O23 157.8(2) . .
O4 V4 N4 106.2(2) . .
O20 V4 N4 149.6(2) . .
O21 V4 N4 83.99(19) . .
O23 V4 N4 75.74(18) . .
O4 V4 O24 175.8(2) . .
O20 V4 O24 72.68(16) . .
O21 V4 O24 84.81(17) . .
O23 V4 O24 82.01(17) . .
N4 V4 O24 77.45(18) . .
O4 V4 V5 137.97(17) . .
O20 V4 V5 34.58(13) . .
O21 V4 V5 89.82(15) . .
O23 V4 V5 90.83(14) . .
N4 V4 V5 115.73(15) . .
O24 V4 V5 38.29(10) . .
O5 V5 O20 107.7(2) . .
O5 V5 O16 106.9(2) . .
O20 V5 O16 86.32(18) . .
O5 V5 O12 106.9(2) . .
O20 V5 O12 145.32(19) . .
O16 V5 O12 85.27(18) . .
O5 V5 O24 107.1(2) . .
O20 V5 O24 84.27(18) . .
O16 V5 O24 146.04(18) . .
O12 V5 O24 84.18(18) . .
O5 V5 V4 110.32(16) . .
O20 V5 V4 33.48(13) . .
O16 V5 V4 115.98(13) . .
O12 V5 V4 127.99(15) . .
O24 V5 V4 51.02(13) . .
O5 V5 V3 112.38(18) . .
O20 V5 V3 53.05(12) . .
O16 V5 V3 33.30(13) . .
O12 V5 V3 113.43(13) . .
O24 V5 V3 128.34(14) . .
V4 V5 V3 84.10(4) . .
O5 V5 V1 109.67(18) . .
O20 V5 V1 113.34(14) . .
O16 V5 V1 129.63(13) . .
O12 V5 V1 51.68(14) . .
O24 V5 V1 32.72(12) . .
V4 V5 V1 81.87(4) . .
V3 V5 V1 137.95(4) . .
O5 V5 V2 108.83(16) . .
O20 V5 V2 131.49(12) . .
O16 V5 V2 53.17(12) . .
O12 V5 V2 32.43(13) . .
O24 V5 V2 113.50(12) . .
V4 V5 V2 140.74(4) . .
V3 V5 V2 83.82(4) . .
V1 V5 V2 82.54(4) . .
O6 V6 O32 103.43(19) . .
O6 V6 O25 98.3(2) . .
O32 V6 O25 98.25(19) . .
O6 V6 O27 96.8(2) . .
O32 V6 O27 94.19(19) . .
O25 V6 O27 157.62(17) . .
O6 V6 N6 107.2(2) . .
O32 V6 N6 148.58(17) . .
O25 V6 N6 84.10(18) . .
O27 V6 N6 75.68(18) . .
O6 V6 O28 175.48(19) . .
O32 V6 O28 72.59(14) . .
O25 V6 O28 84.54(16) . .
O27 V6 O28 81.52(17) . .
N6 V6 O28 76.49(15) . .
O6 V6 V8 138.28(16) . .
O32 V6 V8 34.92(11) . .
O25 V6 V8 88.94(14) . .
O27 V6 V8 90.72(14) . .
N6 V6 V8 114.39(13) . .
O28 V6 V8 37.90(9) . .
O7 V7 O28 103.7(2) . .
O7 V7 O29 98.0(2) . .
O28 V7 O29 98.28(19) . .
O7 V7 O31 97.2(2) . .
O28 V7 O31 94.57(18) . .
O29 V7 O31 157.2(2) . .
O7 V7 N5 106.4(2) . .
O28 V7 N5 149.27(18) . .
O29 V7 N5 83.7(2) . .
O31 V7 N5 75.7(2) . .
O7 V7 O32 176.15(18) . 2_757
O28 V7 O32 73.01(15) . 2_757
O29 V7 O32 84.58(17) . 2_757
O31 V7 O32 81.30(16) . 2_757
N5 V7 O32 76.69(15) . 2_757
O7 V7 V8 138.59(16) . .
O28 V7 V8 34.95(12) . .
O29 V7 V8 89.57(13) . .
O31 V7 V8 90.29(12) . .
N5 V7 V8 114.90(12) . .
O32 V7 V8 38.21(9) 2_757 .
O8 V8 O28 107.50(13) . .
O8 V8 O28 107.50(13) . 2_757
O28 V8 O28 145.0(3) . 2_757
O8 V8 O32 106.93(13) . 2_757
O28 V8 O32 85.55(16) . 2_757
O28 V8 O32 84.41(16) 2_757 2_757
O8 V8 O32 106.93(14) . .
O28 V8 O32 84.41(15) . .
O28 V8 O32 85.55(16) 2_757 .
O32 V8 O32 146.1(3) 2_757 .
O8 V8 V7 110.47(3) . .
O28 V8 V7 33.31(12) . .
O28 V8 V7 128.72(13) 2_757 .
O32 V8 V7 52.43(11) 2_757 .
O32 V8 V7 113.96(12) . .
O8 V8 V7 110.47(3) . 2_757
O28 V8 V7 128.72(13) . 2_757
O28 V8 V7 33.30(12) 2_757 2_757
O32 V8 V7 113.96(12) 2_757 2_757
O32 V8 V7 52.43(11) . 2_757
V7 V8 V7 139.06(6) . 2_757
O8 V8 V6 109.51(3) . .
O28 V8 V6 51.32(11) . .
O28 V8 V6 115.10(13) 2_757 .
O32 V8 V6 129.85(13) 2_757 .
O32 V8 V6 33.36(11) . .
V7 V8 V6 82.81(3) . .
V7 V8 V6 83.79(3) 2_757 .
O8 V8 V6 109.50(3) . 2_757
O28 V8 V6 115.10(13) . 2_757
O28 V8 V6 51.32(11) 2_757 2_757
O32 V8 V6 33.36(10) 2_757 2_757
O32 V8 V6 129.85(13) . 2_757
V7 V8 V6 83.78(3) . 2_757
V7 V8 V6 82.80(3) 2_757 2_757
V6 V8 V6 140.99(6) . 2_757
C7 N1 C8 117.4(5) . .
C7 N1 V1 125.5(4) . .
C8 N1 V1 114.9(4) . .
C20 N2 C21 117.7(6) . .
C20 N2 V2 125.4(4) . .
C21 N2 V2 114.4(4) . .
C33 N3 C34 117.7(5) . .
C33 N3 V3 124.5(4) . .
C34 N3 V3 115.1(3) . .
C46 N4 C47 117.8(6) . .
C46 N4 V4 125.1(4) . .
C47 N4 V4 114.9(4) . .
C72 N5 C73 117.9(5) . .
C72 N5 V7 125.4(4) . .
C73 N5 V7 114.8(4) . .
C59 N6 C60 116.7(5) . .
C59 N6 V6 124.6(4) . .
C60 N6 V6 115.7(3) . .
C79 N7 Ag2 180.000(5) . .
C93 N14 Ag1 164.5(8) . .
C1 O9 V1 133.7(4) . .
C13 O10 Ag1 109.0(4) . .
C13 O11 V1 125.5(4) . .
V2 O12 V5 113.5(2) . .
V2 O12 V1 148.6(2) . .
V5 O12 V1 90.56(17) . .
C14 O13 V2 131.1(4) . .
C26 O15 V2 125.8(4) . .
V3 O16 V5 112.1(2) . .
V3 O16 V2 146.4(2) . .
V5 O16 V2 89.37(16) . .
C27 O17 V3 130.6(4) . .
C39 O18 Ag1 109.2(4) . .
C39 O19 V3 124.4(3) . .
V4 O20 V5 111.9(2) . .
V4 O20 V3 147.5(2) . .
V5 O20 V3 89.35(16) . .
C40 O21 V4 135.3(4) . .
C52 O23 V4 125.7(4) . .
V1 O24 V5 112.7(2) . .
V1 O24 V4 147.9(2) . .
V5 O24 V4 90.69(17) . .
C53 O25 V6 133.2(4) . .
C65 O26 Ag2 107.6(4) . .
C65 O27 V6 126.0(4) . .
V7 O28 V8 111.7(2) . .
V7 O28 V6 148.8(2) . .
V8 O28 V6 90.78(13) . .
C66 O29 V7 131.0(4) . .
C78 O30 Ag2 103.9(4) . .
C78 O31 V7 124.6(4) . .
V6 O32 V8 111.72(16) . .
V6 O32 V7 149.2(2) . 2_757
V8 O32 V7 89.35(15) . 2_757

loop_
_geom_bond_atom_site_label_1
_geom_bond_atom_site_label_2
_geom_bond_distance
_geom_bond_site_symmetry_2
C1 O9 1.303(8) .
C1 C2 1.410(10) .
C1 C6 1.428(9) .
C2 C3 1.371(12) .
C2 Cl1 1.738(7) .
C3 C4 1.366(12) .
C3 H3 0.9300 .
C4 C5 1.366(11) .
C4 Cl2 1.772(9) .
C5 C6 1.371(11) .
C5 H5 0.9300 .
C6 C7 1.451(10) .
C7 N1 1.287(9) .
C7 H7 0.9300 .
C8 N1 1.482(8) .
C8 C13 1.526(10) .
C8 C9 1.553(10) .
C8 H8 0.9800 .
C9 C11 1.493(11) .
C9 C12 1.515(10) .
C9 C10 1.547(13) .
C10 H10A 0.9600 .
C10 H10B 0.9600 .
C10 H10C 0.9600 .
C11 H11A 0.9600 .
C11 H11B 0.9600 .
C11 H11C 0.9600 .
C12 H12A 0.9600 .
C12 H12B 0.9600 .
C12 H12C 0.9600 .
C13 O10 1.210(8) .
C13 O11 1.309(8) .
C14 O13 1.329(8) .
C14 C19 1.396(10) .
C14 C15 1.416(9) .
C15 C16 1.379(11) .
C15 Cl3 1.726(8) .
C16 C17 1.391(12) .
C16 H16 0.9300 .
C17 C18 1.383(11) .
C17 Cl4 1.748(8) .
C18 C19 1.403(10) .
C18 H18 0.9300 .
C19 C20 1.444(9) .
C20 N2 1.289(9) .
C20 H20 0.9300 .
C21 N2 1.492(8) .
C21 C26 1.514(10) .
C21 C22 1.574(8) .
C21 H21 0.9800 .
C22 C25 1.530(11) .
C22 C24 1.542(10) .
C22 C23 1.541(12) .
C23 H23A 0.9600 .
C23 H23B 0.9600 .
C23 H23C 0.9600 .
C24 H24A 0.9600 .
C24 H24B 0.9600 .
C24 H24C 0.9600 .
C25 H25A 0.9600 .
C25 H25B 0.9600 .
C25 H25C 0.9600 .
C26 O14 1.222(8) .
C26 O15 1.305(8) .
C27 O17 1.339(7) .
C27 C28 1.407(9) .
C27 C32 1.424(9) .
C28 C29 1.397(9) .
C28 Cl5 1.712(7) .
C29 C30 1.406(10) .
C29 H29 0.9300 .
C30 C31 1.383(9) .
C30 Cl6 1.742(6) .
C31 C32 1.411(8) .
C31 H31 0.9300 .
C32 C33 1.437(9) .
C33 N3 1.282(7) .
C33 H33 0.9300 .
C34 N3 1.485(7) .
C34 C39 1.525(8) .
C34 C35 1.573(8) .
C34 H34 0.9800 .
C35 C37 1.525(9) .
C35 C36 1.532(8) .
C35 C38 1.547(9) .
C36 H36A 0.9600 .
C36 H36B 0.9600 .
C36 H36C 0.9600 .
C37 H37A 0.9600 .
C37 H37B 0.9600 .
C37 H37C 0.9600 .
C38 H38A 0.9600 .
C38 H38B 0.9600 .
C38 H38C 0.9600 .
C39 O18 1.232(7) .
C39 O19 1.318(8) .
C40 O21 1.290(8) .
C40 C41 1.419(9) .
C40 C45 1.434(9) .
C41 C42 1.359(10) .
C41 Cl7 1.725(7) .
C42 C43 1.410(11) .
C42 H42 0.9300 .
C43 C44 1.379(10) .
C43 Cl8 1.732(7) .
C44 C45 1.413(9) .
C44 H44 0.9300 .
C45 C46 1.448(9) .
C46 N4 1.292(8) .
C46 H46 0.9300 .
C47 N4 1.473(8) .
C47 C52 1.532(9) .
C47 C48 1.559(9) .
C47 H47 0.9800 .
C48 C49 1.534(11) .
C48 C50 1.535(10) .
C48 C51 1.542(12) .
C49 H49A 0.9600 .
C49 H49B 0.9600 .
C49 H49C 0.9600 .
C50 H50A 0.9600 .
C50 H50B 0.9600 .
C50 H50C 0.9600 .
C51 H51A 0.9600 .
C51 H51B 0.9600 .
C51 H51C 0.9600 .
C52 O22 1.225(7) .
C52 O23 1.311(8) .
C53 O25 1.333(7) .
C53 C58 1.401(8) .
C53 C54 1.406(9) .
C54 C55 1.372(9) .
C54 Cl9 1.730(6) .
C55 C56 1.402(9) .
C55 H55 0.9300 .
C56 C57 1.356(10) .
C56 Cl10 1.755(6) .
C57 C58 1.403(8) .
C57 H57 0.9300 .
C58 C59 1.448(9) .
C59 N6 1.289(7) .
C59 H59 0.9300 .
C60 N6 1.490(8) .
C60 C65 1.521(8) .
C60 C61 1.576(9) .
C60 H60 0.9800 .
C61 C64 1.516(9) .
C61 C62 1.537(9) .
C61 C63 1.560(10) .
C62 H62A 0.9600 .
C62 H62B 0.9600 .
C62 H62C 0.9600 .
C63 H63A 0.9600 .
C63 H63B 0.9600 .
C63 H63C 0.9600 .
C64 H64A 0.9600 .
C64 H64B 0.9600 .
C64 H64C 0.9600 .
C65 O26 1.211(8) .
C65 O27 1.326(7) .
C66 O29 1.328(8) .
C66 C71 1.397(9) .
C66 C67 1.410(10) .
C67 C68 1.385(10) .
C67 Cl11 1.723(7) .
C68 C69 1.399(11) .
C68 H68 0.9300 .
C69 C70 1.386(11) .
C69 Cl12 1.758(7) .
C70 C71 1.422(9) .
C70 H70 0.9300 .
C71 C72 1.452(10) .
C72 N5 1.283(8) .
C72 H72 0.9300 .
C73 N5 1.472(8) .
C73 C78 1.523(9) .
C73 C74 1.591(8) .
C73 H73 0.9800 .
C74 C77 1.502(11) .
C74 C75 1.531(11) .
C74 C76 1.578(13) .
C75 H75A 0.9600 .
C75 H75B 0.9600 .
C75 H75C 0.9600 .
C76 H76A 0.9600 .
C76 H76B 0.9600 .
C76 H76C 0.9600 .
C77 H77A 0.9600 .
C77 H77B 0.9600 .
C77 H77C 0.9600 .
C78 O30 1.229(8) .
C78 O31 1.300(8) .
C79 N7 1.135(14) .
C79 C80 1.475(17) .
C80 H80A 0.9697 .
C80 H80B 0.9697 .
C80 H80C 0.9697 .
C81 N8 1.146(12) .
C81 C82 1.424(14) .
C82 H82A 0.9600 .
C82 H82B 0.9600 .
C82 H82C 0.9600 .
C83 C84 1.107(11) .
C83 N9 1.453(12) .
C84 H84A 0.9600 .
C84 H84B 0.9600 .
C84 H84C 0.9600 .
C85 N10 1.162(12) .
C85 C86 1.407(14) .
C86 H86A 0.9600 .
C86 H86B 0.9600 .
C86 H86C 0.9600 .
C87 N11 1.169(15) .
C87 C88 1.401(16) .
C88 H88A 0.9600 .
C88 H88B 0.9600 .
C88 H88C 0.9600 .
C89 N12 1.187(15) .
C89 C90 1.405(17) .
C90 H90A 0.9600 .
C90 H90B 0.9600 .
C90 H90C 0.9600 .
C91 N13 1.133(12) .
C91 C92 1.441(15) .
C92 H92A 0.9600 .
C92 H92B 0.9600 .
C92 H92C 0.9600 .
C93 N14 1.153(10) .
C93 C94 1.440(11) .
C94 H94A 0.9600 .
C94 H94B 0.9600 .
C94 H94C 0.9600 .
C95 N15 1.133(12) .
C95 C96 1.420(13) .
C96 H96A 0.9600 .
C96 H96B 0.9600 .
C96 H96C 0.9600 .
C97 N16 1.164(13) .
C97 C98 1.417(16) .
C98 H98A 0.9600 .
C98 H98B 0.9600 .
C98 H98C 0.9600 .
C99 N17 1.129(13) .
C99 C100 1.469(15) .
C100 H10D 0.9600 .
C100 H10E 0.9600 .
C100 H10F 0.9600 .
C101 N18 1.10(2) .
C101 C102 1.34(2) .
C102 H10G 0.9600 .
C102 H10H 0.9600 .
C102 H10I 0.9600 .
C103 N19 1.22(2) .
C103 C104 1.31(2) .
C104 H10J 0.9600 .
C104 H10K 0.9600 .
C104 H10L 0.9600 .
C105 N20 1.060(18) .
C105 C106 1.57(3) .
C106 H10M 0.9600 .
C106 H10N 0.9600 .
C106 H10O 0.9600 .
C107 N21 1.108(15) .
C107 C108 1.438(17) .
C108 H10P 0.9600 .
C108 H10Q 0.9600 .
C108 H10R 0.9600 .
Ag1 N14 2.421(7) .
Ag1 O18 2.435(4) .
Ag1 O10 2.449(5) .
Ag2 N7 2.378(10) .
Ag2 O26 2.539(4) .
Ag2 O26 2.539(4) 2_757
Ag2 O30 2.572(5) 2_757
Ag2 O30 2.572(5) .
V1 O1 1.597(5) .
V1 O24 1.796(4) .
V1 O9 1.869(5) .
V1 O11 1.933(4) .
V1 N1 2.126(5) .
V1 O12 2.405(5) .
V1 V5 3.0659(15) .
V2 O2 1.597(4) .
V2 O12 1.799(4) .
V2 O13 1.857(5) .
V2 O15 1.926(5) .
V2 N2 2.131(5) .
V2 O16 2.462(4) .
V2 V5 3.0756(13) .
V3 O3 1.594(4) .
V3 O16 1.809(4) .
V3 O17 1.854(4) .
V3 O19 1.929(4) .
V3 N3 2.130(5) .
V3 O20 2.440(4) .
V3 V5 3.0526(14) .
V4 O4 1.599(5) .
V4 O20 1.811(4) .
V4 O21 1.858(4) .
V4 O23 1.921(4) .
V4 N4 2.132(6) .
V4 O24 2.367(4) .
V4 V5 3.0447(14) .
V5 O5 1.587(4) .
V5 O20 1.863(4) .
V5 O16 1.871(4) .
V5 O12 1.877(4) .
V5 O24 1.887(4) .
V6 O6 1.582(4) .
V6 O32 1.806(4) .
V6 O25 1.860(4) .
V6 O27 1.921(5) .
V6 N6 2.125(4) .
V6 O28 2.383(4) .
V6 V8 3.0519(11) .
V7 O7 1.587(4) .
V7 O28 1.797(4) .
V7 O29 1.830(4) .
V7 O31 1.926(5) .
V7 N5 2.120(5) .
V7 O32 2.409(4) 2_757
V7 V8 3.0398(10) .
V8 O8 1.595(6) .
V8 O28 1.875(4) .
V8 O28 1.875(4) 2_757
V8 O32 1.881(4) 2_757
V8 O32 1.881(4) .
V8 V7 3.0399(10) 2_757
V8 V6 3.0520(11) 2_757
O32 V7 2.410(4) 2_757
